data_4074304
loop_
_publ_author_name
'Freund, Christelle'
'Barros, No\'emi'
'Gornitzka, Heinz'
'Martin-Vaca, Blanca'
'Maron, Laurent'
'Bourissou, Didier'

_publ_section_title
;
 Enforced \h1-Fluorenyl Coordination to Rhodium(I) with the
 [FluPPh2NPh]-Ligand
;
_journal_issue 20
_journal_name_full Organometallics
_journal_page_first 4927
_journal_paper_doi 10.1021/om0605377
_journal_volume 25
_journal_year 2006
_chemical_formula_sum 'C31 H24 N P'
_chemical_formula_weight 441.48
_chemical_name_systematic
; 
 ? 
;
_space_group_IT_number 14
_symmetry_cell_setting monoclinic
_symmetry_space_group_name_Hall '-P 2yn'
_symmetry_space_group_name_H-M 'P 1 21/n 1'
_atom_sites_solution_hydrogens geom
_atom_sites_solution_primary direct
_atom_sites_solution_secondary difmap
_audit_creation_method SHELXL-97
_cell_angle_alpha 90.00
_cell_angle_beta 98.991(2)
_cell_angle_gamma 90.00
_cell_formula_units_Z 4
_cell_length_a 9.4833(9)
_cell_length_b 12.6243(13)
_cell_length_c 19.2691(19)
_cell_measurement_reflns_used 3703
_cell_measurement_temperature 173(2)
_cell_measurement_theta_max 26.288
_cell_measurement_theta_min 2.269
_cell_volume 2278.6(4)
_computing_cell_refinement 'Bruker SMART'
_computing_data_collection 'Bruker SMART'
_computing_data_reduction 'Bruker SHELXTL'
_computing_molecular_graphics 'Bruker SHELXTL'
_computing_publication_material 'Bruker SHELXTL'
_computing_structure_refinement 'SHELXL-97 (Sheldrick, 1997)'
_computing_structure_solution 'SHELXS-97 (Sheldrick, 1990)'
_diffrn_ambient_temperature 173(2)
_diffrn_measured_fraction_theta_full 0.990
_diffrn_measured_fraction_theta_max 0.990
_diffrn_measurement_device_type 'Bruker CCD detector'
_diffrn_measurement_method 'phi and omega scans'
_diffrn_radiation_monochromator graphite
_diffrn_radiation_source 'fine-focus sealed tube'
_diffrn_radiation_type MoK\a
_diffrn_radiation_wavelength 0.71073
_diffrn_reflns_av_R_equivalents 0.0423
_diffrn_reflns_av_sigmaI/netI 0.0536
_diffrn_reflns_limit_h_max 6
_diffrn_reflns_limit_h_min -11
_diffrn_reflns_limit_k_max 14
_diffrn_reflns_limit_k_min -13
_diffrn_reflns_limit_l_max 22
_diffrn_reflns_limit_l_min -18
_diffrn_reflns_number 10508
_diffrn_reflns_theta_full 24.71
_diffrn_reflns_theta_max 24.71
_diffrn_reflns_theta_min 5.14
_exptl_absorpt_coefficient_mu 0.141
_exptl_absorpt_correction_T_max 1.000000
_exptl_absorpt_correction_T_min 0.780031
_exptl_absorpt_correction_type semi-empirical
_exptl_absorpt_process_details 'SADABS (Bruker-AXS)'
_exptl_crystal_colour colorless
_exptl_crystal_density_diffrn 1.287
_exptl_crystal_density_method 'not measured'
_exptl_crystal_description block
_exptl_crystal_F_000 928
_exptl_crystal_size_max 0.2
_exptl_crystal_size_mid 0.2
_exptl_crystal_size_min 0.5
_refine_diff_density_max 0.314
_refine_diff_density_min -0.302
_refine_diff_density_rms 0.046
_refine_ls_extinction_method none
_refine_ls_goodness_of_fit_ref 1.011
_refine_ls_hydrogen_treatment mixed
_refine_ls_matrix_type full
_refine_ls_number_parameters 302
_refine_ls_number_reflns 3843
_refine_ls_number_restraints 0
_refine_ls_restrained_S_all 1.011
_refine_ls_R_factor_all 0.0716
_refine_ls_R_factor_gt 0.0440
_refine_ls_shift/su_max 0.001
_refine_ls_shift/su_mean 0.000
_refine_ls_structure_factor_coef Fsqd
_refine_ls_weighting_details 'calc w=1/[\s^2^(Fo^2^)+(0.0582P)^2^+0.4374P] where P=(Fo^2^+2Fc^2^)/3'
_refine_ls_weighting_scheme calc
_refine_ls_wR_factor_gt 0.1005
_refine_ls_wR_factor_ref 0.1130
_reflns_number_gt 2779
_reflns_number_total 3843
_reflns_threshold_expression >2sigma(I)
_cod_data_source_file om0605377si20060620_105310.cif
_cod_data_source_block bv02m
_cod_depositor_comments
;
The following automatic conversions were performed:

'_symmetry_cell_setting' value 'Monoclinic' changed to 'monoclinic'
according to /home/saulius/struct/CIF-dictionaries/cif_core.dic
dictionary named 'cif_core.dic' version 2.4.1 from 2010-06-29.

Automatic conversion script
Id: cif_fix_values 1715 2011-07-08 13:25:40Z adriana 
;
_cod_original_sg_symbol_H-M P2(1)/n
_cod_database_code 4074304

loop_
_symmetry_equiv_pos_as_xyz
'x, y, z'
'-x+1/2, y+1/2, -z+1/2'
'-x, -y, -z'
'x-1/2, -y-1/2, z-1/2'

loop_
_atom_site_label
_atom_site_type_symbol
_atom_site_fract_x
_atom_site_fract_y
_atom_site_fract_z
_atom_site_U_iso_or_equiv
_atom_site_adp_type
_atom_site_occupancy
_atom_site_symmetry_multiplicity
_atom_site_calc_flag
_atom_site_refinement_flags
C9 C 0.5035(2) 0.89299(19) 0.08443(11) 0.0224(5) Uani 1 1 d .
P1 P 0.59768(6) 0.82043(5) 0.16186(3) 0.02226(17) Uani 1 1 d .
N1 N 0.51430(19) 0.80517(15) 0.22529(9) 0.0271(4) Uani 1 1 d .
C13 C 0.3531(2) 0.85016(18) 0.06457(11) 0.0239(5) Uani 1 1 d .
C8 C 0.2416(2) 0.85160(19) 0.10294(12) 0.0289(6) Uani 1 1 d .
H3 H 0.2543 0.8799 0.1492 0.035 Uiso 1 1 calc R
C7 C 0.1107(2) 0.8107(2) 0.07226(13) 0.0356(6) Uani 1 1 d .
H4 H 0.0328 0.8112 0.0978 0.043 Uiso 1 1 calc R
C6 C 0.0924(3) 0.7694(2) 0.00519(14) 0.0373(6) Uani 1 1 d .
H5 H 0.0020 0.7416 -0.0147 0.045 Uiso 1 1 calc R
C5 C 0.2034(2) 0.76777(19) -0.03371(13) 0.0320(6) Uani 1 1 d .
H6 H 0.1903 0.7391 -0.0798 0.038 Uiso 1 1 calc R
C12 C 0.3344(2) 0.80918(18) -0.00348(11) 0.0254(5) Uani 1 1 d .
C11 C 0.4679(2) 0.82329(18) -0.03219(11) 0.0252(5) Uani 1 1 d .
C4 C 0.5008(3) 0.79774(19) -0.09799(12) 0.0335(6) Uani 1 1 d .
H9A H 0.4335 0.7619 -0.1316 0.040 Uiso 1 1 calc R
C3 C 0.6340(3) 0.8256(2) -0.11356(13) 0.0364(6) Uani 1 1 d .
H10 H 0.6584 0.8085 -0.1582 0.044 Uiso 1 1 calc R
C2 C 0.7314(3) 0.8780(2) -0.06457(12) 0.0338(6) Uani 1 1 d .
H11 H 0.8217 0.8970 -0.0763 0.041 Uiso 1 1 calc R
C1 C 0.7001(2) 0.90342(19) 0.00145(12) 0.0284(5) Uani 1 1 d .
H12 H 0.7681 0.9390 0.0349 0.034 Uiso 1 1 calc R
C10 C 0.5669(2) 0.87556(18) 0.01765(11) 0.0235(5) Uani 1 1 d .
C14 C 0.6243(2) 0.69093(18) 0.12806(11) 0.0243(5) Uani 1 1 d .
C15 C 0.5188(3) 0.6149(2) 0.13136(13) 0.0325(6) Uani 1 1 d .
H15 H 0.4393 0.6314 0.1539 0.039 Uiso 1 1 calc R
C16 C 0.5289(3) 0.5162(2) 0.10228(14) 0.0403(6) Uani 1 1 d .
H16 H 0.4563 0.4651 0.1046 0.048 Uiso 1 1 calc R
C17 C 0.6444(3) 0.4911(2) 0.06970(14) 0.0412(7) Uani 1 1 d .
H17 H 0.6509 0.4229 0.0496 0.049 Uiso 1 1 calc R
C18 C 0.7502(3) 0.5647(2) 0.06622(13) 0.0378(6) Uani 1 1 d .
H18 H 0.8302 0.5470 0.0444 0.045 Uiso 1 1 calc R
C19 C 0.7395(2) 0.6647(2) 0.09471(12) 0.0306(6) Uani 1 1 d .
H19 H 0.8117 0.7159 0.0914 0.037 Uiso 1 1 calc R
C20 C 0.7700(2) 0.88520(19) 0.18302(11) 0.0249(5) Uani 1 1 d .
C21 C 0.8837(2) 0.8274(2) 0.21961(11) 0.0301(6) Uani 1 1 d .
H21 H 0.8711 0.7550 0.2307 0.036 Uiso 1 1 calc R
C22 C 1.0146(2) 0.8758(2) 0.23957(13) 0.0372(6) Uani 1 1 d .
H22 H 1.0920 0.8362 0.2640 0.045 Uiso 1 1 calc R
C23 C 1.0337(3) 0.9808(2) 0.22444(13) 0.0385(6) Uani 1 1 d .
H23 H 1.1246 1.0129 0.2375 0.046 Uiso 1 1 calc R
C24 C 0.9219(3) 1.0395(2) 0.19055(13) 0.0381(6) Uani 1 1 d .
H24 H 0.9347 1.1126 0.1815 0.046 Uiso 1 1 calc R
C25 C 0.7900(2) 0.9919(2) 0.16951(12) 0.0325(6) Uani 1 1 d .
H25 H 0.7129 1.0325 0.1457 0.039 Uiso 1 1 calc R
C26 C 0.4678(2) 0.88026(18) 0.26970(11) 0.0243(5) Uani 1 1 d .
C27 C 0.4071(2) 0.8421(2) 0.32673(12) 0.0300(6) Uani 1 1 d .
H27 H 0.4011 0.7679 0.3336 0.036 Uiso 1 1 calc R
C28 C 0.3557(2) 0.9105(2) 0.37322(13) 0.0346(6) Uani 1 1 d .
H28 H 0.3156 0.8824 0.4115 0.042 Uiso 1 1 calc R
C29 C 0.3620(2) 1.0187(2) 0.36467(13) 0.0354(6) Uani 1 1 d .
H29 H 0.3262 1.0653 0.3965 0.043 Uiso 1 1 calc R
C30 C 0.4211(2) 1.0577(2) 0.30906(13) 0.0343(6) Uani 1 1 d .
H30 H 0.4268 1.1322 0.3028 0.041 Uiso 1 1 calc R
C31 C 0.4727(2) 0.9902(2) 0.26186(12) 0.0320(6) Uani 1 1 d .
H31 H 0.5120 1.0192 0.2236 0.038 Uiso 1 1 calc R
H9 H 0.503(2) 0.9650(18) 0.0982(10) 0.015(5) Uiso 1 1 d .

loop_
_atom_site_aniso_label
_atom_site_aniso_U_11
_atom_site_aniso_U_22
_atom_site_aniso_U_33
_atom_site_aniso_U_23
_atom_site_aniso_U_13
_atom_site_aniso_U_12
C9 0.0174(11) 0.0242(13) 0.0256(12) -0.0001(10) 0.0033(9) 0.0009(9)
P1 0.0178(3) 0.0245(3) 0.0248(3) 0.0013(3) 0.0043(2) -0.0004(2)
N1 0.0239(10) 0.0298(11) 0.0286(10) 0.0015(9) 0.0070(8) -0.0007(8)
C13 0.0170(11) 0.0241(13) 0.0298(12) 0.0026(10) 0.0016(9) 0.0029(9)
C8 0.0222(12) 0.0358(15) 0.0294(13) -0.0001(10) 0.0061(10) -0.0007(10)
C7 0.0199(13) 0.0467(16) 0.0413(15) 0.0026(13) 0.0084(10) -0.0023(11)
C6 0.0211(13) 0.0390(16) 0.0491(16) 0.0006(13) -0.0032(11) -0.0048(11)
C5 0.0310(14) 0.0298(14) 0.0325(13) -0.0023(11) -0.0034(11) 0.0029(11)
C12 0.0229(12) 0.0247(13) 0.0278(12) 0.0009(10) 0.0016(9) 0.0035(10)
C11 0.0263(12) 0.0206(12) 0.0281(12) 0.0033(10) 0.0029(9) 0.0061(10)
C4 0.0394(15) 0.0314(15) 0.0295(13) -0.0022(11) 0.0053(11) 0.0085(11)
C3 0.0427(15) 0.0387(15) 0.0308(13) 0.0010(12) 0.0152(12) 0.0139(13)
C2 0.0300(14) 0.0382(15) 0.0369(14) 0.0097(12) 0.0170(11) 0.0115(11)
C1 0.0234(12) 0.0306(14) 0.0321(13) 0.0083(11) 0.0071(10) 0.0047(10)
C10 0.0218(12) 0.0237(13) 0.0250(12) 0.0050(10) 0.0042(9) 0.0054(10)
C14 0.0218(12) 0.0286(13) 0.0226(11) 0.0040(10) 0.0039(9) 0.0028(10)
C15 0.0289(13) 0.0326(15) 0.0377(14) 0.0018(11) 0.0104(11) -0.0026(11)
C16 0.0426(16) 0.0299(15) 0.0495(16) -0.0025(12) 0.0109(13) -0.0092(12)
C17 0.0493(17) 0.0267(15) 0.0471(16) -0.0055(12) 0.0057(13) 0.0052(12)
C18 0.0315(14) 0.0411(16) 0.0418(15) -0.0035(12) 0.0085(12) 0.0078(12)
C19 0.0240(12) 0.0351(15) 0.0333(13) 0.0002(11) 0.0063(10) 0.0020(10)
C20 0.0198(12) 0.0325(14) 0.0226(12) -0.0003(10) 0.0044(9) 0.0009(10)
C21 0.0278(13) 0.0349(15) 0.0269(12) -0.0002(11) 0.0019(10) 0.0016(11)
C22 0.0234(13) 0.0509(18) 0.0338(14) -0.0044(12) -0.0060(11) 0.0033(12)
C23 0.0230(13) 0.0546(19) 0.0367(14) -0.0094(13) 0.0010(11) -0.0104(12)
C24 0.0329(15) 0.0368(16) 0.0437(15) -0.0014(12) 0.0028(12) -0.0115(12)
C25 0.0240(13) 0.0354(15) 0.0370(14) 0.0007(11) 0.0013(10) -0.0018(11)
C26 0.0140(11) 0.0334(14) 0.0246(12) -0.0009(10) -0.0002(9) -0.0003(10)
C27 0.0233(12) 0.0348(15) 0.0330(13) 0.0058(11) 0.0077(10) 0.0036(10)
C28 0.0250(13) 0.0480(17) 0.0322(13) 0.0022(12) 0.0086(11) 0.0039(12)
C29 0.0253(13) 0.0453(17) 0.0355(14) -0.0114(12) 0.0042(11) 0.0018(11)
C30 0.0320(14) 0.0316(15) 0.0399(14) -0.0052(11) 0.0072(11) -0.0049(11)
C31 0.0306(13) 0.0343(15) 0.0321(13) 0.0017(11) 0.0082(11) -0.0044(11)

loop_
_atom_type_symbol
_atom_type_description
_atom_type_scat_dispersion_real
_atom_type_scat_dispersion_imag
_atom_type_scat_source
C C 0.0033 0.0016 'International Tables Vol C Tables 4.2.6.8 and 6.1.1.4'
H H 0.0000 0.0000 'International Tables Vol C Tables 4.2.6.8 and 6.1.1.4'
N N 0.0061 0.0033 'International Tables Vol C Tables 4.2.6.8 and 6.1.1.4'
P P 0.1023 0.0942 'International Tables Vol C Tables 4.2.6.8 and 6.1.1.4'

loop_
_geom_angle_atom_site_label_1
_geom_angle_atom_site_label_2
_geom_angle_atom_site_label_3
_geom_angle
C13 C9 C10 102.46(18)
C13 C9 P1 109.99(15)
C10 C9 P1 113.89(15)
N1 P1 C14 106.75(10)
N1 P1 C20 115.22(10)
C14 P1 C20 108.61(10)
N1 P1 C9 116.70(10)
C14 P1 C9 103.62(10)
C20 P1 C9 105.14(10)
C26 N1 P1 129.90(17)
C8 C13 C12 120.8(2)
C8 C13 C9 128.9(2)
C12 C13 C9 110.20(19)
C13 C8 C7 118.4(2)
C6 C7 C8 120.9(2)
C7 C6 C5 121.2(2)
C6 C5 C12 118.2(2)
C5 C12 C13 120.5(2)
C5 C12 C11 130.9(2)
C13 C12 C11 108.58(19)
C4 C11 C10 120.9(2)
C4 C11 C12 130.1(2)
C10 C11 C12 108.90(18)
C3 C4 C11 118.7(2)
C2 C3 C4 120.5(2)
C3 C2 C1 121.4(2)
C2 C1 C10 118.6(2)
C1 C10 C11 120.0(2)
C1 C10 C9 130.3(2)
C11 C10 C9 109.75(18)
C19 C14 C15 118.6(2)
C19 C14 P1 123.38(17)
C15 C14 P1 117.90(17)
C16 C15 C14 120.6(2)
C15 C16 C17 120.2(2)
C18 C17 C16 120.2(2)
C17 C18 C19 119.8(2)
C18 C19 C14 120.7(2)
C25 C20 C21 118.9(2)
C25 C20 P1 122.57(17)
C21 C20 P1 118.31(18)
C22 C21 C20 119.8(2)
C23 C22 C21 120.6(2)
C24 C23 C22 120.3(2)
C23 C24 C25 119.9(2)
C20 C25 C24 120.5(2)
N1 C26 C31 126.1(2)
N1 C26 C27 117.1(2)
C31 C26 C27 116.7(2)
C28 C27 C26 121.4(2)
C29 C28 C27 120.9(2)
C30 C29 C28 118.6(2)
C29 C30 C31 121.1(2)
C30 C31 C26 121.2(2)

loop_
_geom_bond_atom_site_label_1
_geom_bond_atom_site_label_2
_geom_bond_distance
C9 C13 1.518(3)
C9 C10 1.519(3)
C9 P1 1.856(2)
P1 N1 1.5679(19)
P1 C14 1.792(2)
P1 C20 1.816(2)
N1 C26 1.394(3)
C13 C8 1.381(3)
C13 C12 1.395(3)
C8 C7 1.388(3)
C7 C6 1.379(4)
C6 C5 1.384(3)
C5 C12 1.389(3)
C12 C11 1.470(3)
C11 C4 1.390(3)
C11 C10 1.399(3)
C4 C3 1.389(3)
C3 C2 1.382(3)
C2 C1 1.388(3)
C1 C10 1.393(3)
C14 C19 1.391(3)
C14 C15 1.396(3)
C15 C16 1.376(3)
C16 C17 1.382(4)
C17 C18 1.376(4)
C18 C19 1.387(3)
C20 C25 1.390(3)
C20 C21 1.398(3)
C21 C22 1.383(3)
C22 C23 1.375(4)
C23 C24 1.372(4)
C24 C25 1.391(3)
C26 C31 1.397(3)
C26 C27 1.403(3)
C27 C28 1.386(3)
C28 C29 1.377(4)
C29 C30 1.376(3)
C30 C31 1.391(3)

loop_
_cod_related_entry_id
_cod_related_entry_database
_cod_related_entry_code
1 ChemSpider 21158312
